data_4115558
loop_
_publ_author_name
'John A. Ewen'
'Michael J. Elder'
'Robert L. Jones'
'Arnold L. Rheingold'
'Louise M. Liable-Sands'
'Roger D. Sommer'

_publ_section_title
;
 Chiral Ansa Metallocenes with Cp Ring-Fused to Thiophenes and Pyrroles:
 Syntheses, Crystal Structures, and Isotactic Polypropylene Catalysts
;
_journal_name_full 'Journal of the American Chemical Society'
_journal_page_first 4763
_journal_page_last 4773
_journal_paper_doi 10.1021/ja004266h
_journal_volume 123
_journal_year 2001
_chemical_formula_sum 'C30 H28 Cl2 N2 Si Zr'
_chemical_formula_weight 606.75
_chemical_name_systematic
; 
 ? 
;
_space_group_IT_number 92
_symmetry_cell_setting tetragonal
_symmetry_space_group_name_Hall 'P 4abw 2nw'
_symmetry_space_group_name_H-M 'P 41 21 2'
_atom_sites_solution_hydrogens geom
_atom_sites_solution_primary direct
_atom_sites_solution_secondary difmap
_audit_creation_method SHELXL-97
_cell_angle_alpha 90.00
_cell_angle_beta 90.00
_cell_angle_gamma 90.00
_cell_formula_units_Z 8
_cell_length_a 12.7198(2)
_cell_length_b 12.7198(2)
_cell_length_c 34.1068(2)
_cell_measurement_temperature 173(2)
_cell_volume 5518.25(13)
_computing_cell_refinement 'Bruker SMART'
_computing_data_collection 'Bruker SMART'
_computing_data_reduction 'Bruker SHELXTL'
_computing_molecular_graphics 'Bruker SHELXTL'
_computing_publication_material 'Bruker SHELXTL'
_computing_structure_refinement 'SHELXL-97 (Sheldrick, 1997)'
_computing_structure_solution 'SHELXS-97 (Sheldrick, 1990)'
_diffrn_ambient_temperature 173(2)
_diffrn_measured_fraction_theta_full 0.969
_diffrn_measured_fraction_theta_max 0.969
_diffrn_measurement_device_type 'CCD area detector'
_diffrn_measurement_method 'phi and omega scans'
_diffrn_radiation_monochromator graphite
_diffrn_radiation_source 'fine-focus sealed tube'
_diffrn_radiation_type MoK\a
_diffrn_radiation_wavelength 0.71073
_diffrn_reflns_av_R_equivalents 0.0400
_diffrn_reflns_av_sigmaI/netI 0.0292
_diffrn_reflns_limit_h_max 16
_diffrn_reflns_limit_h_min -15
_diffrn_reflns_limit_k_max 12
_diffrn_reflns_limit_k_min -14
_diffrn_reflns_limit_l_max 45
_diffrn_reflns_limit_l_min -45
_diffrn_reflns_number 28557
_diffrn_reflns_theta_full 28.37
_diffrn_reflns_theta_max 28.37
_diffrn_reflns_theta_min 1.71
_exptl_absorpt_coefficient_mu 0.658
_exptl_absorpt_correction_T_max 0.8797
_exptl_absorpt_correction_T_min 0.8271
_exptl_absorpt_correction_type 'empirical from SADABS'
_exptl_crystal_colour Orange
_exptl_crystal_density_diffrn 1.461
_exptl_crystal_description Block
_exptl_crystal_F_000 2480
_exptl_crystal_size_max 0.30
_exptl_crystal_size_mid 0.25
_exptl_crystal_size_min 0.20
_refine_diff_density_max 0.466
_refine_diff_density_min -0.823
_refine_diff_density_rms 0.074
_refine_ls_abs_structure_details 'Flack H D (1983), Acta Cryst. A39, 876-881'
_refine_ls_abs_structure_Flack 0.08(5)
_refine_ls_extinction_method none
_refine_ls_goodness_of_fit_ref 1.135
_refine_ls_hydrogen_treatment mixed
_refine_ls_matrix_type full
_refine_ls_number_parameters 325
_refine_ls_number_reflns 6582
_refine_ls_number_restraints 0
_refine_ls_restrained_S_all 1.135
_refine_ls_R_factor_all 0.0404
_refine_ls_R_factor_gt 0.0374
_refine_ls_shift/su_max 0.034
_refine_ls_shift/su_mean 0.006
_refine_ls_structure_factor_coef Fsqd
_refine_ls_weighting_details 'calc w=1/[\s^2^(Fo^2^)+(0.1000P)^2^+0.0000P] where P=(Fo^2^+2Fc^2^)/3'
_refine_ls_weighting_scheme calc
_refine_ls_wR_factor_gt 0.1280
_refine_ls_wR_factor_ref 0.1323
_reflns_number_gt 6328
_reflns_number_total 6582
_reflns_threshold_expression >2sigma(I)
_cod_data_source_file ja004266h_1.cif
_cod_data_source_block hmnt08
_cod_original_cell_volume 5518.25(6)
_cod_database_code 4115558

loop_
_symmetry_equiv_pos_as_xyz
'x, y, z'
'-x, -y, z+1/2'
'-y+1/2, x+1/2, z+1/4'
'y+1/2, -x+1/2, z+3/4'
'-x+1/2, y+1/2, -z+1/4'
'x+1/2, -y+1/2, -z+3/4'
'y, x, -z'
'-y, -x, -z+1/2'

loop_
_atom_site_label
_atom_site_type_symbol
_atom_site_fract_x
_atom_site_fract_y
_atom_site_fract_z
_atom_site_U_iso_or_equiv
_atom_site_adp_type
_atom_site_occupancy
_atom_site_symmetry_multiplicity
_atom_site_calc_flag
_atom_site_refinement_flags
Zr1 Zr 0.98160(3) 0.42798(2) 0.008654(8) 0.01445(10) Uani 1 1 d .
Cl1 Cl 0.85965(7) 0.36824(7) 0.05919(2) 0.02109(19) Uani 1 1 d .
Cl2 Cl 0.88413(8) 0.36428(8) -0.04842(3) 0.0264(2) Uani 1 1 d .
Si1 Si 1.20517(8) 0.55518(9) 0.02099(3) 0.0238(2) Uani 1 1 d .
N1 N 0.8639(2) 0.6139(2) -0.05808(8) 0.0184(6) Uani 1 1 d .
N2 N 1.0500(3) 0.2009(2) 0.06780(9) 0.0217(6) Uani 1 1 d .
C1 C 0.9452(3) 0.6121(3) -0.08524(10) 0.0223(7) Uani 1 1 d .
H1A H 0.9355 0.6162 -0.1128 0.027 Uiso 1 1 calc R
C2 C 1.0402(3) 0.6036(3) -0.06740(10) 0.0255(8) Uani 1 1 d .
H2A H 1.1069 0.6005 -0.0799 0.031 Uiso 1 1 calc R
C3 C 1.0201(3) 0.6001(3) -0.02566(10) 0.0193(7) Uani 1 1 d .
C4 C 1.0674(3) 0.6012(3) 0.01279(10) 0.0189(6) Uani 1 1 d .
C5 C 0.9799(3) 0.6044(3) 0.03979(9) 0.0170(6) Uani 1 1 d .
C6 C 0.8826(3) 0.6039(3) 0.01926(10) 0.0182(7) Uani 1 1 d .
H6A H 0.8111 0.6128 0.0309 0.022 Uiso 1 1 calc R
C7 C 0.9086(3) 0.6054(3) -0.02166(10) 0.0175(7) Uani 1 1 d .
C8 C 0.9859(3) 0.6091(3) 0.08402(10) 0.0251(7) Uani 1 1 d .
H8A H 0.9846 0.6827 0.0926 0.038 Uiso 1 1 calc R
H8B H 1.0513 0.5760 0.0929 0.038 Uiso 1 1 calc R
H8C H 0.9257 0.5717 0.0953 0.038 Uiso 1 1 calc R
C9 C 0.7556(3) 0.6189(3) -0.06687(10) 0.0199(7) Uani 1 1 d .
C10 C 0.7210(3) 0.6780(3) -0.09938(10) 0.0217(7) Uani 1 1 d .
H10A H 0.7700 0.7148 -0.1153 0.026 Uiso 1 1 calc R
C11 C 0.6137(4) 0.6815(4) -0.10776(12) 0.0307(9) Uani 1 1 d .
H11A H 0.5901 0.7197 -0.1300 0.037 Uiso 1 1 calc R
C12 C 0.5412(4) 0.6307(4) -0.08439(12) 0.0349(10) Uani 1 1 d .
H12A H 0.4683 0.6354 -0.0900 0.042 Uiso 1 1 calc R
C13 C 0.5761(3) 0.5727(4) -0.05259(12) 0.0319(9) Uani 1 1 d .
H13A H 0.5267 0.5368 -0.0365 0.038 Uiso 1 1 calc R
C14 C 0.6826(3) 0.5665(3) -0.04398(10) 0.0226(7) Uani 1 1 d .
H14A H 0.7056 0.5259 -0.0222 0.027 Uiso 1 1 calc R
C15 C 1.0796(3) 0.2552(3) 0.10172(10) 0.0227(7) Uani 1 1 d .
H15A H 1.0677 0.2302 0.1276 0.027 Uiso 1 1 calc R
C16 C 1.1270(3) 0.3477(3) 0.09330(10) 0.0228(8) Uani 1 1 d .
H16A H 1.1528 0.3980 0.1115 0.027 Uiso 1 1 calc R
C17 C 1.1308(3) 0.3546(3) 0.05106(10) 0.0180(7) Uani 1 1 d .
C18 C 1.1742(3) 0.4116(3) 0.01795(10) 0.0196(7) Uani 1 1 d .
C19 C 1.1455(3) 0.3486(3) -0.01633(11) 0.0244(8) Uani 1 1 d .
C20 C 1.0855(3) 0.2602(3) -0.00475(11) 0.0238(8) Uani 1 1 d .
H20A H 1.0631 0.2007 -0.0220 0.029 Uiso 1 1 calc R
C21 C 1.0805(3) 0.2625(3) 0.03658(10) 0.0197(7) Uani 1 1 d .
C22 C 1.1790(4) 0.3671(4) -0.05841(11) 0.0324(9) Uani 1 1 d .
H22A H 1.2453 0.3302 -0.0634 0.049 Uiso 1 1 calc R
H22B H 1.1887 0.4426 -0.0629 0.049 Uiso 1 1 calc R
H22C H 1.1247 0.3403 -0.0762 0.049 Uiso 1 1 calc R
C23 C 1.0048(3) 0.0998(3) 0.06578(10) 0.0233(8) Uani 1 1 d .
C24 C 0.9188(3) 0.0808(4) 0.04173(14) 0.0327(9) Uani 1 1 d .
H24A H 0.8899 0.1365 0.0266 0.039 Uiso 1 1 calc R
C25 C 0.8750(4) -0.0182(4) 0.03954(16) 0.0449(12) Uani 1 1 d .
H25A H 0.8172 -0.0313 0.0226 0.054 Uiso 1 1 calc R
C26 C 0.9167(5) -0.0990(4) 0.06261(17) 0.0501(15) Uani 1 1 d .
H26A H 0.8857 -0.1669 0.0620 0.060 Uiso 1 1 calc R
C27 C 1.0028(5) -0.0805(4) 0.08634(14) 0.0456(13) Uani 1 1 d .
H27A H 1.0312 -0.1357 0.1018 0.055 Uiso 1 1 calc R
C28 C 1.0475(4) 0.0181(4) 0.08758(13) 0.0377(11) Uani 1 1 d .
H28A H 1.1077 0.0303 0.1034 0.045 Uiso 1 1 calc R
C29 C 1.2608(4) 0.5891(4) 0.07012(12) 0.0372(11) Uani 1 1 d .
H29A H 1.2130 0.5643 0.0907 0.056 Uiso 1 1 calc R
H29B H 1.2690 0.6655 0.0722 0.056 Uiso 1 1 calc R
H29C H 1.3294 0.5552 0.0732 0.056 Uiso 1 1 calc R
C30 C 1.2958(4) 0.6037(5) -0.01801(15) 0.0452(13) Uani 1 1 d .
H30A H 1.2670 0.5860 -0.0438 0.068 Uiso 1 1 calc R
H30B H 1.3648 0.5704 -0.0149 0.068 Uiso 1 1 calc R
H30C H 1.3033 0.6801 -0.0158 0.068 Uiso 1 1 calc R

loop_
_atom_site_aniso_label
_atom_site_aniso_U_11
_atom_site_aniso_U_22
_atom_site_aniso_U_33
_atom_site_aniso_U_23
_atom_site_aniso_U_13
_atom_site_aniso_U_12
Zr1 0.01507(17) 0.01518(16) 0.01310(15) 0.00090(11) 0.00021(10) 0.00178(12)
Cl1 0.0204(4) 0.0232(4) 0.0198(4) 0.0024(3) 0.0028(3) -0.0008(3)
Cl2 0.0333(5) 0.0259(5) 0.0200(4) -0.0050(3) -0.0089(3) 0.0025(4)
Si1 0.0165(5) 0.0280(6) 0.0270(5) 0.0082(4) -0.0029(4) -0.0043(4)
N1 0.0197(15) 0.0201(15) 0.0155(13) 0.0028(11) 0.0005(11) 0.0016(12)
N2 0.0260(17) 0.0170(15) 0.0222(14) 0.0054(11) 0.0021(12) 0.0034(12)
C1 0.0253(19) 0.0256(18) 0.0159(14) 0.0049(13) 0.0036(13) 0.0042(15)
C2 0.025(2) 0.031(2) 0.0204(16) 0.0075(14) 0.0055(13) 0.0012(15)
C3 0.0166(16) 0.0140(16) 0.0273(17) 0.0051(13) 0.0019(13) 0.0016(13)
C4 0.0202(16) 0.0171(16) 0.0195(14) 0.0022(12) 0.0029(13) 0.0013(14)
C5 0.0176(16) 0.0157(15) 0.0178(14) 0.0001(12) -0.0027(12) 0.0001(13)
C6 0.0215(17) 0.0177(17) 0.0156(15) 0.0009(12) -0.0018(12) 0.0031(13)
C7 0.0191(17) 0.0153(15) 0.0180(15) 0.0058(12) 0.0035(12) 0.0021(13)
C8 0.032(2) 0.0216(18) 0.0217(15) 0.0016(13) -0.0034(14) 0.0004(16)
C9 0.0218(18) 0.0220(18) 0.0159(14) -0.0025(13) -0.0021(13) 0.0036(14)
C10 0.029(2) 0.0201(18) 0.0158(15) -0.0011(13) 0.0002(14) 0.0040(15)
C11 0.036(2) 0.031(2) 0.0247(18) -0.0070(16) -0.0149(16) 0.0141(19)
C12 0.026(2) 0.042(3) 0.036(2) -0.0108(19) -0.0074(17) 0.011(2)
C13 0.0221(19) 0.044(2) 0.0293(19) -0.0032(18) 0.0010(16) 0.008(2)
C14 0.0202(18) 0.0271(19) 0.0204(15) 0.0036(14) -0.0002(13) 0.0021(16)
C15 0.0236(19) 0.0280(19) 0.0165(15) 0.0027(13) -0.0014(13) 0.0044(16)
C16 0.0220(19) 0.029(2) 0.0176(16) 0.0043(14) -0.0076(13) -0.0008(16)
C17 0.0136(16) 0.0183(16) 0.0220(16) 0.0044(13) 0.0006(12) 0.0053(13)
C18 0.0152(16) 0.0268(19) 0.0169(14) 0.0081(13) 0.0036(12) 0.0061(14)
C19 0.0198(18) 0.029(2) 0.0244(18) 0.0034(15) 0.0042(13) 0.0106(16)
C20 0.027(2) 0.0189(17) 0.0256(17) 0.0002(14) 0.0028(15) 0.0085(15)
C21 0.0194(17) 0.0211(17) 0.0186(15) 0.0025(13) 0.0008(13) 0.0051(15)
C22 0.038(2) 0.038(2) 0.0214(17) 0.0055(16) 0.0148(16) 0.0149(19)
C23 0.030(2) 0.0163(17) 0.0239(15) 0.0005(13) 0.0088(15) 0.0042(15)
C24 0.026(2) 0.027(2) 0.045(2) -0.0044(18) 0.0025(18) 0.0031(18)
C25 0.036(3) 0.045(3) 0.054(3) -0.020(2) 0.011(2) -0.006(2)
C26 0.063(4) 0.025(2) 0.062(3) -0.006(2) 0.030(3) -0.010(2)
C27 0.068(4) 0.021(2) 0.048(3) 0.0088(19) 0.005(3) -0.001(2)
C28 0.054(3) 0.026(2) 0.033(2) 0.0105(18) 0.004(2) 0.006(2)
C29 0.036(2) 0.041(3) 0.034(2) 0.0077(19) -0.0104(18) -0.007(2)
C30 0.024(2) 0.054(3) 0.057(3) 0.025(2) 0.006(2) -0.007(2)

loop_
_atom_type_symbol
_atom_type_description
_atom_type_scat_dispersion_real
_atom_type_scat_dispersion_imag
_atom_type_scat_source
C C 0.0033 0.0016 'International Tables Vol C Tables 4.2.6.8 and 6.1.1.4'
H H 0.0000 0.0000 'International Tables Vol C Tables 4.2.6.8 and 6.1.1.4'
N N 0.0061 0.0033 'International Tables Vol C Tables 4.2.6.8 and 6.1.1.4'
Si Si 0.0817 0.0704 'International Tables Vol C Tables 4.2.6.8 and 6.1.1.4'
Cl Cl 0.1484 0.1585 'International Tables Vol C Tables 4.2.6.8 and 6.1.1.4'
Zr Zr -2.9673 0.5597 'International Tables Vol C Tables 4.2.6.8 and 6.1.1.4'

loop_
_geom_angle_atom_site_label_1
_geom_angle_atom_site_label_2
_geom_angle_atom_site_label_3
_geom_angle
Cl1 Zr1 Cl2 97.86(3)
Cl1 Zr1 C4 121.33(8)
Cl2 Zr1 C4 124.51(8)
Cl1 Zr1 C19 130.81(10)
Cl2 Zr1 C19 91.02(10)
C4 Zr1 C19 90.65(13)
Cl1 Zr1 C18 120.78(8)
Cl2 Zr1 C18 125.10(9)
C4 Zr1 C18 68.26(13)
C19 Zr1 C18 34.43(13)
Cl1 Zr1 C5 88.51(8)
Cl2 Zr1 C5 129.45(8)
C4 Zr1 C5 33.98(11)
C19 Zr1 C5 121.65(13)
C18 Zr1 C5 91.69(12)
Cl1 Zr1 C3 136.00(9)
Cl2 Zr1 C3 90.95(9)
C4 Zr1 C3 33.56(11)
C19 Zr1 C3 91.75(13)
C18 Zr1 C3 86.57(12)
C5 Zr1 C3 54.37(11)
Cl1 Zr1 C20 101.26(9)
Cl2 Zr1 C20 80.96(9)
C4 Zr1 C20 121.94(13)
C19 Zr1 C20 32.71(13)
C18 Zr1 C20 56.02(13)
C5 Zr1 C20 146.84(12)
C3 Zr1 C20 122.72(12)
Cl1 Zr1 C17 87.62(8)
Cl2 Zr1 C17 134.74(9)
C4 Zr1 C17 88.03(12)
C19 Zr1 C17 54.57(12)
C18 Zr1 C17 33.42(10)
C5 Zr1 C17 95.42(12)
C3 Zr1 C17 115.66(12)
C20 Zr1 C17 54.03(12)
Cl1 Zr1 C6 82.05(8)
Cl2 Zr1 C6 98.68(8)
C4 Zr1 C6 55.61(12)
C19 Zr1 C6 144.22(13)
C18 Zr1 C6 122.29(13)
C5 Zr1 C6 32.44(11)
C3 Zr1 C6 53.98(11)
C20 Zr1 C6 176.69(12)
C17 Zr1 C6 126.54(12)
Cl1 Zr1 C21 78.41(8)
Cl2 Zr1 C21 105.40(9)
C4 Zr1 C21 118.88(13)
C19 Zr1 C21 52.69(12)
C18 Zr1 C21 54.12(12)
C5 Zr1 C21 124.92(11)
C3 Zr1 C21 140.09(12)
C20 Zr1 C21 31.56(11)
C17 Zr1 C21 31.76(12)
C6 Zr1 C21 150.72(11)
Cl1 Zr1 C7 108.54(8)
Cl2 Zr1 C7 78.11(8)
C4 Zr1 C7 54.27(12)
C19 Zr1 C7 120.63(12)
C18 Zr1 C7 117.88(12)
C5 Zr1 C7 52.71(10)
C3 Zr1 C7 31.87(11)
C20 Zr1 C7 145.47(11)
C17 Zr1 C7 142.20(12)
C6 Zr1 C7 31.73(10)
C21 Zr1 C7 171.94(12)
C30 Si1 C18 114.4(2)
C30 Si1 C4 111.69(19)
C18 Si1 C4 95.72(16)
C30 Si1 C29 109.2(2)
C18 Si1 C29 110.76(19)
C4 Si1 C29 114.6(2)
C7 N1 C1 107.1(3)
C7 N1 C9 127.0(3)
C1 N1 C9 125.9(3)
C21 N2 C15 106.4(3)
C21 N2 C23 126.5(3)
C15 N2 C23 126.9(3)
C2 C1 N1 111.4(3)
C1 C2 C3 106.6(3)
C7 C3 C4 109.1(3)
C7 C3 C2 105.5(3)
C4 C3 C2 145.1(3)
C7 C3 Zr1 78.7(2)
C4 C3 Zr1 70.65(19)
C2 C3 Zr1 121.0(3)
C5 C4 C3 105.0(3)
C5 C4 Si1 129.5(3)
C3 C4 Si1 121.6(3)
C5 C4 Zr1 73.8(2)
C3 C4 Zr1 75.8(2)
Si1 C4 Zr1 98.28(15)
C6 C5 C4 110.9(3)
C6 C5 C8 122.4(3)
C4 C5 C8 126.7(3)
C6 C5 Zr1 78.0(2)
C4 C5 Zr1 72.25(19)
C8 C5 Zr1 117.5(2)
C5 C6 C7 106.2(3)
C5 C6 Zr1 69.5(2)
C7 C6 Zr1 76.4(2)
N1 C7 C3 109.3(3)
N1 C7 C6 142.0(3)
C3 C7 C6 108.7(3)
N1 C7 Zr1 124.5(2)
C3 C7 Zr1 69.4(2)
C6 C7 Zr1 71.9(2)
C14 C9 N1 120.9(3)
C14 C9 C10 119.4(3)
N1 C9 C10 119.7(3)
C11 C10 C9 118.9(4)
C12 C11 C10 121.3(4)
C13 C12 C11 119.3(4)
C12 C13 C14 120.5(4)
C9 C14 C13 120.5(4)
C16 C15 N2 111.9(3)
C15 C16 C17 106.2(3)
C21 C17 C16 106.4(3)
C21 C17 C18 108.2(3)
C16 C17 C18 145.0(4)
C21 C17 Zr1 76.8(2)
C16 C17 Zr1 124.1(2)
C18 C17 Zr1 70.13(19)
C17 C18 C19 104.6(3)
C17 C18 Si1 121.7(3)
C19 C18 Si1 129.1(3)
C17 C18 Zr1 76.4(2)
C19 C18 Zr1 72.4(2)
Si1 C18 Zr1 97.68(15)
C20 C19 C18 110.3(3)
C20 C19 C22 122.6(4)
C18 C19 C22 127.0(4)
C20 C19 Zr1 76.9(2)
C18 C19 Zr1 73.19(19)
C22 C19 Zr1 120.1(3)
C21 C20 C19 106.6(3)
C21 C20 Zr1 77.3(2)
C19 C20 Zr1 70.4(2)
N2 C21 C20 140.6(4)
N2 C21 C17 109.0(3)
C20 C21 C17 110.1(3)
N2 C21 Zr1 126.9(3)
C20 C21 Zr1 71.2(2)
C17 C21 Zr1 71.47(19)
C28 C23 C24 119.6(4)
C28 C23 N2 119.8(4)
C24 C23 N2 120.6(4)
C25 C24 C23 120.7(5)
C24 C25 C26 119.1(5)
C27 C26 C25 120.3(5)
C28 C27 C26 120.0(5)
C27 C28 C23 120.2(5)

loop_
_geom_bond_atom_site_label_1
_geom_bond_atom_site_label_2
_geom_bond_distance
Zr1 Cl1 2.4401(9)
Zr1 Cl2 2.4461(9)
Zr1 C4 2.463(4)
Zr1 C19 2.468(4)
Zr1 C18 2.478(4)
Zr1 C5 2.483(3)
Zr1 C3 2.530(3)
Zr1 C20 2.552(4)
Zr1 C17 2.562(3)
Zr1 C6 2.593(4)
Zr1 C21 2.630(4)
Zr1 C7 2.650(3)
Si1 C30 1.865(5)
Si1 C18 1.871(4)
Si1 C4 1.868(4)
Si1 C29 1.869(4)
N1 C7 1.370(4)
N1 C1 1.389(5)
N1 C9 1.411(5)
N2 C21 1.378(4)
N2 C15 1.399(5)
N2 C23 1.411(5)
C1 C2 1.358(6)
C2 C3 1.447(5)
C3 C7 1.427(5)
C3 C4 1.443(5)
C4 C5 1.445(5)
C5 C6 1.422(5)
C5 C8 1.512(4)
C6 C7 1.434(5)
C9 C14 1.384(5)
C9 C10 1.410(5)
C10 C11 1.395(6)
C11 C12 1.380(7)
C12 C13 1.384(6)
C13 C14 1.389(6)
C15 C16 1.353(5)
C16 C17 1.444(5)
C17 C21 1.422(5)
C17 C18 1.451(5)
C18 C19 1.464(5)
C19 C20 1.416(6)
C19 C22 1.516(5)
C20 C21 1.411(5)
C23 C28 1.388(6)
C23 C24 1.389(6)
C24 C25 1.378(7)
C25 C26 1.399(8)
C26 C27 1.382(8)
C27 C28 1.377(7)
